data_7033813
loop_
_publ_author_name
'Zhang, Daopeng'
'Zhuo, Shuping'
'Zhang, Hongyan'
'Wang, Ping'
'Jiang, Jianzhuang'

_publ_section_title
;
 Synthesis, crystal structures and magnetic properties of
 mer-cyanideiron(iii)-based 1D heterobimetallic cyanide-bridged chiral
 coordination polymers.
;
_journal_issue 10
_journal_name_full 'Dalton transactions (Cambridge, England : 2003)'
_journal_page_first 4655
_journal_page_last 4664
_journal_paper_doi 10.1039/c4dt03274h
_journal_volume 44
_journal_year 2015
_chemical_absolute_configuration rm
_chemical_formula_moiety 'C84H62Fe2Mn2N20O4, 2(C22H28MnN2O4),C2H3N,6(CH4O),2(H2O)'
_chemical_formula_sum 'C136 H149 Fe2 Mn4 N25 O20'
_chemical_formula_weight 2785.26
_chemical_name_systematic
; 
 ? 
;
_space_group_IT_number 4
_symmetry_cell_setting monoclinic
_symmetry_space_group_name_Hall 'P 2yb'
_symmetry_space_group_name_H-M 'P 1 21 1'
_atom_sites_solution_hydrogens geom
_atom_sites_solution_primary direct
_atom_sites_solution_secondary difmap
_audit_creation_method SHELXL-97
_audit_update_record
;
2014-12-03 deposited with the CCDC.
2015-01-26 downloaded from the CCDC.
;
_cell_angle_alpha 90.00
_cell_angle_beta 98.188(2)
_cell_angle_gamma 90.00
_cell_formula_units_Z 2
_cell_length_a 19.5297(5)
_cell_length_b 14.9492(4)
_cell_length_c 22.5824(5)
_cell_measurement_reflns_used 2134
_cell_measurement_temperature 293(2)
_cell_measurement_theta_max 25.612
_cell_measurement_theta_min 2.456
_cell_volume 6525.8(3)
_computing_cell_refinement 'SAINT-Plus (Bruker, 2001)'
_computing_data_collection 'APEX2 (Bruker, 2004)'
_computing_data_reduction SAINT-Plus
_computing_molecular_graphics 'SHELXTL (Sheldrick, 2008)'
_computing_publication_material SHELXTL
_computing_structure_refinement 'SHELXL-97 (Sheldrick, 2008)'
_computing_structure_solution 'SHELXS-97 (Sheldrick, 2008)'
_diffrn_ambient_temperature 293(2)
_diffrn_measured_fraction_theta_full 0.991
_diffrn_measured_fraction_theta_max 0.991
_diffrn_measurement_device_type 'Bruker APEX II CCD area-detector'
_diffrn_measurement_method '\f and \w scans'
_diffrn_radiation_monochromator graphite
_diffrn_radiation_source 'fine-focus sealed tube'
_diffrn_radiation_type MoK\a
_diffrn_radiation_wavelength 0.71073
_diffrn_reflns_av_R_equivalents 0.0371
_diffrn_reflns_av_sigmaI/netI 0.0875
_diffrn_reflns_limit_h_max 20
_diffrn_reflns_limit_h_min -23
_diffrn_reflns_limit_k_max 17
_diffrn_reflns_limit_k_min -17
_diffrn_reflns_limit_l_max 26
_diffrn_reflns_limit_l_min -25
_diffrn_reflns_number 24769
_diffrn_reflns_theta_full 25.00
_diffrn_reflns_theta_max 25.00
_diffrn_reflns_theta_min 2.98
_exptl_absorpt_coefficient_mu 0.670
_exptl_absorpt_correction_T_max 0.8721
_exptl_absorpt_correction_T_min 0.8294
_exptl_absorpt_correction_type multi-scan
_exptl_absorpt_process_details sadabs
_exptl_crystal_colour dark-brown
_exptl_crystal_density_diffrn 1.417
_exptl_crystal_density_method 'not measured'
_exptl_crystal_description block
_exptl_crystal_F_000 2904
_exptl_crystal_size_max 0.29
_exptl_crystal_size_mid 0.24
_exptl_crystal_size_min 0.21
_refine_diff_density_max 1.179
_refine_diff_density_min -0.736
_refine_diff_density_rms 0.075
_refine_ls_abs_structure_details 'Flack H D (1983), Acta Cryst. A39, 876-881'
_refine_ls_abs_structure_Flack 0.905(18)
_refine_ls_extinction_method none
_refine_ls_goodness_of_fit_ref 1.015
_refine_ls_hydrogen_treatment none
_refine_ls_matrix_type fullcycle
_refine_ls_number_parameters 1697
_refine_ls_number_reflns 18108
_refine_ls_number_restraints 1
_refine_ls_restrained_S_all 1.015
_refine_ls_R_factor_all 0.0853
_refine_ls_R_factor_gt 0.0614
_refine_ls_shift/su_max 0.043
_refine_ls_shift/su_mean 0.002
_refine_ls_structure_factor_coef Fsqd
_refine_ls_weighting_details 'calc w=1/[\s^2^(Fo^2^)+(0.0595P)^2^+7.1227P] where P=(Fo^2^+2Fc^2^)/3'
_refine_ls_weighting_scheme calc
_refine_ls_wR_factor_gt 0.1322
_refine_ls_wR_factor_ref 0.1459
_reflns_number_gt 14155
_reflns_number_total 18108
_reflns_threshold_expression >2sigma(I)
_cod_data_source_file c4dt03274h2.cif
_cod_data_source_block 2
_cod_depositor_comments 'Adding full bibliography for 7033812--7033815.cif.'
_cod_original_sg_symbol_H-M P2(1)
_cod_database_code 7033813

loop_
_symmetry_equiv_pos_as_xyz
'x, y, z'
'-x, y+1/2, -z'

loop_
_atom_site_label
_atom_site_type_symbol
_atom_site_fract_x
_atom_site_fract_y
_atom_site_fract_z
_atom_site_U_iso_or_equiv
_atom_site_adp_type
_atom_site_occupancy
_atom_site_symmetry_multiplicity
_atom_site_calc_flag
_atom_site_refinement_flags
Fe1 Fe 0.37636(5) 0.31433(6) 0.77828(4) 0.0178(2) Uani 1 1 d .
Fe2 Fe -0.11827(5) 0.29087(6) 0.77563(4) 0.0198(2) Uani 1 1 d .
Mn1 Mn 0.62771(5) 0.18273(7) 0.78322(4) 0.0203(2) Uani 1 1 d .
Mn2 Mn 0.12733(5) 0.43135(6) 0.77040(4) 0.0163(2) Uani 1 1 d .
Mn3 Mn 0.34579(6) 0.88131(8) 0.64994(5) 0.0344(3) Uani 1 1 d .
Mn4 Mn 0.84539(6) 0.72854(7) 0.63371(5) 0.0275(3) Uani 1 1 d .
O1 O 0.1197(2) 0.5529(3) 0.74723(18) 0.0217(11) Uani 1 1 d .
O2 O 0.1244(2) 0.3913(3) 0.69144(18) 0.0217(11) Uani 1 1 d .
O3 O 0.6189(2) 0.2115(3) 0.7021(2) 0.0284(12) Uani 1 1 d .
O4 O 0.6266(2) 0.0591(3) 0.7680(2) 0.0276(12) Uani 1 1 d .
O5 O 0.2978(3) 0.7916(4) 0.6044(2) 0.0537(17) Uani 1 1 d .
O6 O 0.3312(3) 0.9656(3) 0.5866(2) 0.0399(14) Uani 1 1 d .
O7 O 0.4487(4) 0.8321(5) 0.6222(3) 0.082(2) Uani 1 1 d .
H7A H 0.4173 0.8325 0.5919 0.099 Uiso 1 1 d R
O8 O 0.2489(2) 0.9326(3) 0.6860(2) 0.0296(11) Uani 1 1 d .
H8A H 0.2509 0.9884 0.6958 0.036 Uiso 1 1 d R
O9 O 0.8488(2) 0.6546(3) 0.5675(2) 0.0311(12) Uani 1 1 d .
O10 O 0.7894(3) 0.8158(3) 0.5904(2) 0.0369(13) Uani 1 1 d .
O11 O 0.9410(3) 0.8070(4) 0.6127(2) 0.0479(15) Uani 1 1 d .
H11A H 0.9132 0.8307 0.5866 0.058 Uiso 1 1 d R
O12 O 0.7522(2) 0.6525(3) 0.6561(2) 0.0355(13) Uani 1 1 d .
H12A H 0.7568 0.6172 0.6855 0.043 Uiso 1 1 d R
O13 O 0.4019(4) 0.7240(5) 0.5319(3) 0.083(2) Uani 1 1 d .
O14 O 0.9511(3) 0.3491(4) 0.0157(3) 0.0564(17) Uani 1 1 d .
H14 H 0.9497 0.3281 -0.0180 0.068 Uiso 1 1 calc R
O15 O 1.0220(4) 0.5047(6) 0.0326(5) 0.113(3) Uani 1 1 d .
H15 H 1.0006 0.4580 0.0245 0.135 Uiso 1 1 calc R
O16 O 0.9304(7) -0.0192(8) 0.5728(6) 0.181(6) Uani 1 1 d .
O17 O 0.4849(7) 0.6566(8) 0.9435(5) 0.167(5) Uani 1 1 d .
O18 O 0.8905(8) 0.8974(14) 0.5198(6) 0.251(9) Uani 1 1 d .
O19 O 0.4068(5) 0.5443(5) 0.5355(3) 0.098(3) Uani 1 1 d .
H19 H 0.4041 0.5167 0.5694 0.117 Uiso 1 1 d R
O20 O 0.3950(3) 0.5200(4) 0.9628(3) 0.0628(18) Uani 1 1 d .
H20 H 0.4122 0.4733 0.9528 0.075 Uiso 1 1 calc R
N1 N 0.5084(3) 0.1986(4) 0.7789(2) 0.0238(14) Uani 1 1 d .
N2 N 0.2457(3) 0.4299(4) 0.7855(2) 0.0230(13) Uani 1 1 d .
N3 N 0.4308(3) 0.3597(4) 0.9093(2) 0.0335(16) Uani 1 1 d .
N4 N 0.3410(3) 0.2861(4) 0.6958(2) 0.0186(12) Uani 1 1 d .
N5 N 0.2591(3) 0.0919(4) 0.7446(2) 0.0242(14) Uani 1 1 d .
N6 N 0.3230(3) 0.2086(4) 0.7902(2) 0.0207(13) Uani 1 1 d .
N7 N 0.4229(3) 0.4839(4) 0.6510(3) 0.0321(15) Uani 1 1 d .
N8 N 0.4163(3) 0.4148(4) 0.7396(2) 0.0195(13) Uani 1 1 d .
N9 N 0.6233(3) 0.3103(4) 0.8074(2) 0.0219(13) Uani 1 1 d .
N10 N 0.6416(3) 0.1630(4) 0.8716(2) 0.0233(13) Uani 1 1 d .
N11 N 0.1361(2) 0.3076(4) 0.8043(2) 0.0180(12) Uani 1 1 d .
N12 N 0.1339(2) 0.4650(3) 0.8562(2) 0.0172(12) Uani 1 1 d .
N13 N 0.0115(3) 0.4068(4) 0.7647(2) 0.0224(13) Uani 1 1 d .
N14 N -0.0579(3) 0.2652(4) 0.9079(3) 0.0392(17) Uani 1 1 d .
N15 N 0.7443(3) 0.1955(4) 0.7906(2) 0.0266(14) Uani 1 1 d .
N16 N -0.0810(3) 0.0985(5) 0.6599(3) 0.0450(19) Uani 1 1 d .
N17 N -0.0831(3) 0.1847(4) 0.7429(3) 0.0276(14) Uani 1 1 d .
N18 N -0.2314(3) 0.5151(4) 0.7325(3) 0.0270(14) Uani 1 1 d .
N19 N -0.1680(3) 0.4041(4) 0.7823(2) 0.0225(14) Uani 1 1 d .
N20 N -0.1534(3) 0.3084(4) 0.6925(2) 0.0245(14) Uani 1 1 d .
N21 N 0.3695(3) 0.8029(4) 0.7205(3) 0.0329(15) Uani 1 1 d .
N22 N 0.3989(3) 0.9684(4) 0.7038(3) 0.0307(15) Uani 1 1 d .
N23 N 0.8449(3) 0.7965(4) 0.7104(2) 0.0253(13) Uani 1 1 d .
N24 N 0.9128(3) 0.6531(4) 0.6856(2) 0.0253(14) Uani 1 1 d .
N25 N 0.7983(4) 0.1210(5) 0.9732(3) 0.0509(19) Uani 1 1 d .
C1 C 0.4592(3) 0.2419(4) 0.7775(3) 0.0191(15) Uani 1 1 d .
C2 C 0.2956(3) 0.3880(5) 0.7839(3) 0.0180(15) Uani 1 1 d .
C3 C 0.4098(3) 0.3428(5) 0.8601(3) 0.0221(16) Uani 1 1 d .
C4 C 0.3009(3) 0.2151(4) 0.6833(3) 0.0162(14) Uani 1 1 d .
C5 C 0.2709(4) 0.1977(5) 0.6257(3) 0.0325(18) Uani 1 1 d .
H5 H 0.2422 0.1483 0.6172 0.039 Uiso 1 1 calc R
C6 C 0.2841(4) 0.2550(5) 0.5808(3) 0.038(2) Uani 1 1 d .
H6 H 0.2639 0.2446 0.5415 0.046 Uiso 1 1 calc R
C7 C 0.3270(4) 0.3274(5) 0.5939(3) 0.0351(19) Uani 1 1 d .
H7 H 0.3368 0.3654 0.5636 0.042 Uiso 1 1 calc R
C8 C 0.3554(4) 0.3432(5) 0.6525(3) 0.0293(17) Uani 1 1 d .
C9 C 0.3995(3) 0.4156(4) 0.6781(3) 0.0228(16) Uani 1 1 d .
C10 C 0.4581(3) 0.5349(5) 0.6970(3) 0.0279(18) Uani 1 1 d .
C11 C 0.4933(4) 0.6155(5) 0.6945(4) 0.038(2) Uani 1 1 d .
H11 H 0.4954 0.6445 0.6584 0.046 Uiso 1 1 calc R
C12 C 0.5247(4) 0.6504(5) 0.7476(4) 0.037(2) Uani 1 1 d .
H12 H 0.5500 0.7030 0.7472 0.044 Uiso 1 1 calc R
C13 C 0.5199(4) 0.6092(5) 0.8023(4) 0.038(2) Uani 1 1 d .
H160 H 0.5412 0.6358 0.8374 0.046 Uiso 1 1 calc R
C14 C 0.4845(4) 0.5307(5) 0.8057(3) 0.0306(18) Uani 1 1 d .
H14A H 0.4814 0.5036 0.8423 0.037 Uiso 1 1 calc R
C15 C 0.4532(3) 0.4925(5) 0.7515(3) 0.0238(17) Uani 1 1 d .
C16 C 0.2931(3) 0.1682(5) 0.7379(3) 0.0220(16) Uani 1 1 d .
C17 C 0.3053(3) 0.1541(4) 0.8360(3) 0.0194(15) Uani 1 1 d .
C18 C 0.3188(3) 0.1590(5) 0.8973(3) 0.0248(17) Uani 1 1 d .
H18 H 0.3451 0.2054 0.9163 0.030 Uiso 1 1 calc R
C19 C 0.2922(4) 0.0933(5) 0.9293(3) 0.034(2) Uani 1 1 d .
H19A H 0.3007 0.0953 0.9709 0.041 Uiso 1 1 calc R
C20 C 0.2523(4) 0.0225(5) 0.9013(3) 0.037(2) Uani 1 1 d .
H20A H 0.2353 -0.0211 0.9247 0.045 Uiso 1 1 calc R
C21 C 0.2382(4) 0.0168(5) 0.8403(3) 0.0294(18) Uani 1 1 d .
H21 H 0.2114 -0.0295 0.8219 0.035 Uiso 1 1 calc R
C22 C 0.2650(3) 0.0819(5) 0.8072(3) 0.0261(17) Uani 1 1 d .
C23 C 0.6568(4) 0.2482(4) 0.9056(3) 0.0256(16) Uani 1 1 d .
H23 H 0.7055 0.2625 0.9043 0.031 Uiso 1 1 calc R
C24 C 0.6143(3) 0.3214(4) 0.8715(3) 0.0232(16) Uani 1 1 d .
H24 H 0.5656 0.3096 0.8747 0.028 Uiso 1 1 calc R
C25 C 0.6321(4) 0.4114(4) 0.8993(3) 0.0324(18) Uani 1 1 d .
H25A H 0.6027 0.4569 0.8781 0.039 Uiso 1 1 calc R
H25B H 0.6798 0.4260 0.8960 0.039 Uiso 1 1 calc R
C26 C 0.6219(4) 0.4106(5) 0.9648(3) 0.040(2) Uani 1 1 d .
H26A H 0.6351 0.4683 0.9826 0.048 Uiso 1 1 calc R
H26B H 0.5734 0.4009 0.9678 0.048 Uiso 1 1 calc R
C27 C 0.6642(4) 0.3388(6) 0.9985(3) 0.042(2) Uani 1 1 d .
H27A H 0.6556 0.3388 1.0398 0.050 Uiso 1 1 calc R
H27B H 0.7129 0.3514 0.9983 0.050 Uiso 1 1 calc R
C28 C 0.6470(4) 0.2459(5) 0.9710(3) 0.0365(19) Uani 1 1 d .
H28A H 0.6773 0.2013 0.9920 0.044 Uiso 1 1 calc R
H28B H 0.5996 0.2302 0.9746 0.044 Uiso 1 1 calc R
C29 C 0.6454(3) 0.0874(4) 0.8979(3) 0.0256(16) Uani 1 1 d .
H29 H 0.6490 0.0874 0.9394 0.031 Uiso 1 1 calc R
C30 C 0.6447(4) 0.0023(5) 0.8686(4) 0.0348(19) Uani 1 1 d .
C31 C 0.6560(4) -0.0730(5) 0.9051(4) 0.048(2) Uani 1 1 d .
H31 H 0.6584 -0.0658 0.9463 0.058 Uiso 1 1 calc R
C32 C 0.6636(5) -0.1566(6) 0.8832(4) 0.057(3) Uani 1 1 d .
H32 H 0.6702 -0.2059 0.9085 0.068 Uiso 1 1 calc R
C33 C 0.6611(5) -0.1658(5) 0.8213(5) 0.064(3) Uani 1 1 d .
H33 H 0.6683 -0.2217 0.8053 0.077 Uiso 1 1 calc R
C34 C 0.6484(4) -0.0941(5) 0.7839(4) 0.041(2) Uani 1 1 d .
H34 H 0.6453 -0.1025 0.7428 0.049 Uiso 1 1 calc R
C35 C 0.6398(3) -0.0070(5) 0.8069(4) 0.0309(19) Uani 1 1 d .
C36 C 0.6201(3) 0.3768(5) 0.7716(3) 0.0271(18) Uani 1 1 d .
H36 H 0.6189 0.4334 0.7885 0.032 Uiso 1 1 calc R
C37 C 0.6180(3) 0.3730(5) 0.7081(3) 0.0246(17) Uani 1 1 d .
C38 C 0.6124(3) 0.4523(5) 0.6763(3) 0.0329(19) Uani 1 1 d .
H38 H 0.6122 0.5058 0.6972 0.040 Uiso 1 1 calc R
C39 C 0.6070(4) 0.4551(6) 0.6145(3) 0.039(2) Uani 1 1 d .
H39 H 0.6037 0.5093 0.5941 0.047 Uiso 1 1 calc R
C40 C 0.6069(4) 0.3755(6) 0.5846(3) 0.042(2) Uani 1 1 d .
H40 H 0.6031 0.3760 0.5431 0.051 Uiso 1 1 calc R
C41 C 0.6122(3) 0.2945(5) 0.6141(3) 0.0281(17) Uani 1 1 d .
H41 H 0.6125 0.2417 0.5923 0.034 Uiso 1 1 calc R
C42 C 0.6171(3) 0.2912(5) 0.6761(3) 0.0250(17) Uani 1 1 d .
C43 C 0.1557(3) 0.3073(4) 0.8702(3) 0.0194(14) Uani 1 1 d .
H43 H 0.2058 0.3167 0.8783 0.023 Uiso 1 1 calc R
C44 C 0.1209(3) 0.3901(4) 0.8949(3) 0.0227(15) Uani 1 1 d .
H44 H 0.0709 0.3795 0.8896 0.027 Uiso 1 1 calc R
C45 C 0.1457(4) 0.4001(5) 0.9613(3) 0.0285(17) Uani 1 1 d .
H45A H 0.1219 0.4499 0.9769 0.034 Uiso 1 1 calc R
H45B H 0.1949 0.4132 0.9676 0.034 Uiso 1 1 calc R
C46 C 0.1323(4) 0.3153(5) 0.9950(3) 0.0319(18) Uani 1 1 d .
H46A H 0.0828 0.3063 0.9927 0.038 Uiso 1 1 calc R
H46B H 0.1513 0.3220 1.0368 0.038 Uiso 1 1 calc R
C47 C 0.1645(4) 0.2335(5) 0.9694(3) 0.0300(17) Uani 1 1 d .
H47A H 0.2145 0.2391 0.9762 0.036 Uiso 1 1 calc R
H47B H 0.1521 0.1803 0.9900 0.036 Uiso 1 1 calc R
C48 C 0.1401(3) 0.2234(5) 0.9025(3) 0.0271(16) Uani 1 1 d .
H48A H 0.1633 0.1730 0.8871 0.033 Uiso 1 1 calc R
H48B H 0.0907 0.2120 0.8958 0.033 Uiso 1 1 calc R
C49 C 0.1529(3) 0.5421(4) 0.8777(3) 0.0221(16) Uani 1 1 d .
H49 H 0.1579 0.5494 0.9190 0.027 Uiso 1 1 calc R
C50 C 0.1670(3) 0.6175(4) 0.8424(3) 0.0213(15) Uani 1 1 d .
C51 C 0.1974(3) 0.6933(4) 0.8723(3) 0.0236(15) Uani 1 1 d .
H51 H 0.2091 0.6914 0.9137 0.028 Uiso 1 1 calc R
C52 C 0.2103(4) 0.7694(5) 0.8427(3) 0.0321(18) Uani 1 1 d .
H52 H 0.2311 0.8184 0.8634 0.038 Uiso 1 1 calc R
C53 C 0.1919(4) 0.7728(5) 0.7806(3) 0.0332(18) Uani 1 1 d .
H53 H 0.2003 0.8247 0.7601 0.040 Uiso 1 1 calc R
C54 C 0.1615(4) 0.7007(4) 0.7492(3) 0.0282(17) Uani 1 1 d .
H54 H 0.1493 0.7045 0.7080 0.034 Uiso 1 1 calc R
C55 C 0.1489(3) 0.6214(4) 0.7791(3) 0.0183(15) Uani 1 1 d .
C56 C 0.1260(3) 0.2357(5) 0.7729(3) 0.0165(15) Uani 1 1 d .
H56 H 0.1281 0.1813 0.7930 0.020 Uiso 1 1 calc R
C57 C 0.1119(3) 0.2343(5) 0.7089(3) 0.0238(17) Uani 1 1 d .
C58 C 0.1133(3) 0.3095(5) 0.6711(3) 0.0205(16) Uani 1 1 d .
C59 C 0.1022(3) 0.2962(5) 0.6090(3) 0.0263(16) Uani 1 1 d .
H59 H 0.1034 0.3451 0.5837 0.032 Uiso 1 1 calc R
C60 C 0.0896(4) 0.2137(5) 0.5852(3) 0.0347(19) Uani 1 1 d .
H60 H 0.0831 0.2071 0.5438 0.042 Uiso 1 1 calc R
C61 C 0.0860(4) 0.1388(5) 0.6207(3) 0.0309(18) Uani 1 1 d .
H61 H 0.0755 0.0830 0.6036 0.037 Uiso 1 1 calc R
C62 C 0.0984(3) 0.1488(5) 0.6822(3) 0.0281(17) Uani 1 1 d .
H62 H 0.0979 0.0986 0.7065 0.034 Uiso 1 1 calc R
C63 C -0.0354(3) 0.3628(5) 0.7679(3) 0.0194(16) Uani 1 1 d .
C64 C -0.2039(3) 0.2285(5) 0.7869(3) 0.0220(16) Uani 1 1 d .
C65 C -0.0812(3) 0.2745(5) 0.8583(3) 0.0264(17) Uani 1 1 d .
C66 C -0.1904(3) 0.3834(5) 0.6769(3) 0.0298(18) Uani 1 1 d .
C67 C -0.2198(4) 0.3974(6) 0.6175(3) 0.038(2) Uani 1 1 d .
H67 H -0.2448 0.4489 0.6058 0.045 Uiso 1 1 calc R
C68 C -0.2097(4) 0.3299(7) 0.5767(3) 0.053(3) Uani 1 1 d .
H68 H -0.2287 0.3366 0.5368 0.063 Uiso 1 1 calc R
C69 C -0.1728(4) 0.2552(6) 0.5938(3) 0.042(2) Uani 1 1 d .
H69 H -0.1671 0.2106 0.5662 0.051 Uiso 1 1 calc R
C70 C -0.1434(3) 0.2464(5) 0.6542(3) 0.0316(19) Uani 1 1 d .
C71 C -0.1014(3) 0.1716(5) 0.6836(3) 0.0344(19) Uani 1 1 d .
C72 C -0.0449(4) 0.0553(5) 0.7087(4) 0.046(2) Uani 1 1 d .
C73 C -0.0447(4) 0.1087(5) 0.7616(4) 0.0327(19) Uani 1 1 d .
C74 C -0.0104(4) 0.0826(5) 0.8156(4) 0.038(2) Uani 1 1 d .
H74 H -0.0109 0.1173 0.8497 0.046 Uiso 1 1 calc R
C75 C 0.0254(4) 0.0021(6) 0.8178(5) 0.052(3) Uani 1 1 d .
H75 H 0.0491 -0.0175 0.8541 0.063 Uiso 1 1 calc R
C76 C 0.0264(5) -0.0500(6) 0.7667(6) 0.070(4) Uani 1 1 d .
H76 H 0.0521 -0.1026 0.7698 0.085 Uiso 1 1 calc R
C77 C -0.0090(4) -0.0266(5) 0.7120(5) 0.058(3) Uani 1 1 d .
H77 H -0.0093 -0.0632 0.6787 0.069 Uiso 1 1 calc R
C78 C -0.1971(3) 0.4389(5) 0.7293(3) 0.0241(16) Uani 1 1 d .
C79 C -0.2250(3) 0.5296(4) 0.7937(3) 0.0245(17) Uani 1 1 d .
C80 C -0.2524(4) 0.5980(5) 0.8258(4) 0.036(2) Uani 1 1 d .
H80 H -0.2792 0.6432 0.8060 0.043 Uiso 1 1 calc R
C81 C -0.2388(4) 0.5966(5) 0.8865(4) 0.039(2) Uani 1 1 d .
H81 H -0.2571 0.6415 0.9081 0.047 Uiso 1 1 calc R
C82 C -0.1984(4) 0.5299(5) 0.9175(3) 0.036(2) Uani 1 1 d .
H82 H -0.1900 0.5316 0.9590 0.043 Uiso 1 1 calc R
C83 C -0.1707(4) 0.4611(5) 0.8873(3) 0.0282(17) Uani 1 1 d .
H83 H -0.1436 0.4165 0.9076 0.034 Uiso 1 1 calc R
C84 C -0.1856(3) 0.4620(5) 0.8241(3) 0.0225(16) Uani 1 1 d .
C85 C 0.4022(4) 0.9422(5) 0.7674(3) 0.0328(18) Uani 1 1 d .
H85 H 0.3558 0.9502 0.7783 0.039 Uiso 1 1 calc R
C86 C 0.4176(4) 0.8427(5) 0.7698(3) 0.0329(18) Uani 1 1 d .
H86 H 0.4647 0.8345 0.7605 0.040 Uiso 1 1 calc R
C87 C 0.4159(4) 0.8071(6) 0.8327(3) 0.040(2) Uani 1 1 d .
H87A H 0.3692 0.8120 0.8423 0.048 Uiso 1 1 calc R
H87B H 0.4284 0.7442 0.8340 0.048 Uiso 1 1 calc R
C88 C 0.4647(4) 0.8572(5) 0.8789(3) 0.042(2) Uani 1 1 d .
H88A H 0.5120 0.8464 0.8725 0.050 Uiso 1 1 calc R
H88B H 0.4594 0.8358 0.9186 0.050 Uiso 1 1 calc R
C89 C 0.4495(4) 0.9575(5) 0.8747(3) 0.038(2) Uani 1 1 d .
H89A H 0.4040 0.9686 0.8858 0.046 Uiso 1 1 calc R
H89B H 0.4831 0.9890 0.9029 0.046 Uiso 1 1 calc R
C90 C 0.4519(4) 0.9935(5) 0.8124(3) 0.0344(19) Uani 1 1 d .
H90A H 0.4395 1.0564 0.8110 0.041 Uiso 1 1 calc R
H90B H 0.4985 0.9879 0.8026 0.041 Uiso 1 1 calc R
C91 C 0.3042(4) 0.6737(6) 0.6783(3) 0.0361(19) Uani 1 1 d .
C92 C 0.3479(4) 0.7205(5) 0.7236(3) 0.0350(19) Uani 1 1 d .
H92 H 0.3625 0.6896 0.7588 0.042 Uiso 1 1 calc R
C93 C 0.2846(4) 0.5868(5) 0.6914(3) 0.0354(19) Uani 1 1 d .
H93 H 0.3012 0.5622 0.7285 0.043 Uiso 1 1 calc R
C94 C 0.2408(4) 0.5362(6) 0.6505(4) 0.045(2) Uani 1 1 d .
H94 H 0.2258 0.4800 0.6608 0.054 Uiso 1 1 calc R
C95 C 0.2202(5) 0.5707(7) 0.5949(4) 0.065(3) Uani 1 1 d .
H95 H 0.1928 0.5363 0.5665 0.078 Uiso 1 1 calc R
C96 C 0.2394(5) 0.6562(7) 0.5799(4) 0.066(3) Uani 1 1 d .
H96 H 0.2244 0.6789 0.5419 0.079 Uiso 1 1 calc R
C97 C 0.2817(5) 0.7086(5) 0.6221(3) 0.043(2) Uani 1 1 d .
C98 C 0.4283(4) 1.0395(5) 0.6858(3) 0.0321(18) Uani 1 1 d .
H98 H 0.4562 1.0728 0.7145 0.039 Uiso 1 1 calc R
C99 C 0.4209(4) 1.0707(5) 0.6249(3) 0.0330(19) Uani 1 1 d .
C100 C 0.3723(4) 1.0349(5) 0.5789(3) 0.037(2) Uani 1 1 d .
C101 C 0.3651(5) 1.0753(5) 0.5227(3) 0.042(2) Uani 1 1 d .
H101 H 0.3323 1.0538 0.4921 0.050 Uiso 1 1 calc R
C102 C 0.4059(4) 1.1462(6) 0.5125(4) 0.047(2) Uani 1 1 d .
H102 H 0.4007 1.1712 0.4744 0.056 Uiso 1 1 calc R
C103 C 0.4546(4) 1.1825(6) 0.5566(3) 0.045(2) Uani 1 1 d .
H103 H 0.4821 1.2306 0.5486 0.054 Uiso 1 1 calc R
C104 C 0.4609(4) 1.1449(5) 0.6124(3) 0.037(2) Uani 1 1 d .
H104 H 0.4925 1.1690 0.6429 0.044 Uiso 1 1 calc R
C105 C 0.1833(5) 0.9234(6) 0.6498(4) 0.059(3) Uani 1 1 d .
H10A H 0.1762 0.8620 0.6380 0.088 Uiso 1 1 calc R
H10B H 0.1821 0.9601 0.6148 0.088 Uiso 1 1 calc R
H10C H 0.1475 0.9419 0.6721 0.088 Uiso 1 1 calc R
C106 C 0.5172(6) 0.8582(8) 0.6268(7) 0.113(5) Uani 1 1 d .
H10D H 0.5240 0.9116 0.6505 0.170 Uiso 1 1 calc R
H10E H 0.5287 0.8697 0.5876 0.170 Uiso 1 1 calc R
H10F H 0.5463 0.8115 0.6454 0.170 Uiso 1 1 calc R
C107 C 0.9374(3) 0.6948(5) 0.7445(3) 0.0269(16) Uani 1 1 d .
H107 H 0.9724 0.7398 0.7388 0.032 Uiso 1 1 calc R
C108 C 0.8753(3) 0.7424(5) 0.7631(3) 0.0249(16) Uani 1 1 d .
H108 H 0.8413 0.6969 0.7703 0.030 Uiso 1 1 calc R
C109 C 0.8941(3) 0.7955(5) 0.8206(3) 0.0328(19) Uani 1 1 d .
H10G H 0.8527 0.8210 0.8330 0.039 Uiso 1 1 calc R
H10H H 0.9251 0.8441 0.8141 0.039 Uiso 1 1 calc R
C110 C 0.9301(4) 0.7316(6) 0.8704(3) 0.040(2) Uani 1 1 d .
H163 H 0.9460 0.7661 0.9061 0.048 Uiso 1 1 calc R
H11B H 0.8967 0.6881 0.8805 0.048 Uiso 1 1 calc R
C111 C 0.9901(4) 0.6838(6) 0.8505(3) 0.039(2) Uani 1 1 d .
H11C H 1.0102 0.6437 0.8820 0.046 Uiso 1 1 calc R
H11D H 1.0251 0.7271 0.8438 0.046 Uiso 1 1 calc R
C112 C 0.9692(4) 0.6296(5) 0.7927(3) 0.0306(18) Uani 1 1 d .
H11E H 1.0094 0.6007 0.7805 0.037 Uiso 1 1 calc R
H11F H 0.9358 0.5838 0.7992 0.037 Uiso 1 1 calc R
C113 C 0.9395(3) 0.5802(5) 0.6694(3) 0.0260(17) Uani 1 1 d .
H113 H 0.9717 0.5523 0.6978 0.031 Uiso 1 1 calc R
C114 C 0.9249(3) 0.5370(5) 0.6121(3) 0.0231(16) Uani 1 1 d .
C115 C 0.8786(4) 0.5767(5) 0.5643(3) 0.0256(17) Uani 1 1 d .
C116 C 0.8659(4) 0.5279(6) 0.5108(3) 0.037(2) Uani 1 1 d .
H116 H 0.8352 0.5505 0.4791 0.044 Uiso 1 1 calc R
C117 C 0.8975(4) 0.4485(6) 0.5046(3) 0.041(2) Uani 1 1 d .
H117 H 0.8874 0.4170 0.4689 0.050 Uiso 1 1 calc R
C118 C 0.9454(4) 0.4125(6) 0.5510(3) 0.042(2) Uani 1 1 d .
H118 H 0.9681 0.3591 0.5458 0.050 Uiso 1 1 calc R
C119 C 0.9573(4) 0.4570(5) 0.6028(3) 0.0329(19) Uani 1 1 d .
H119 H 0.9886 0.4333 0.6337 0.040 Uiso 1 1 calc R
C120 C 0.8194(4) 0.8745(5) 0.7151(3) 0.0323(18) Uani 1 1 d .
H120 H 0.8230 0.8984 0.7535 0.039 Uiso 1 1 calc R
C121 C 0.7859(4) 0.9288(5) 0.6675(3) 0.0301(17) Uani 1 1 d .
C122 C 0.7624(4) 1.0128(5) 0.6823(4) 0.042(2) Uani 1 1 d .
H122 H 0.7692 1.0310 0.7221 0.050 Uiso 1 1 calc R
C123 C 0.7298(4) 1.0685(5) 0.6398(4) 0.048(2) Uani 1 1 d .
H123 H 0.7153 1.1250 0.6501 0.057 Uiso 1 1 calc R
C124 C 0.7183(4) 1.0399(5) 0.5808(4) 0.045(2) Uani 1 1 d .
H124 H 0.6961 1.0777 0.5515 0.054 Uiso 1 1 calc R
C125 C 0.7392(4) 0.9561(5) 0.5648(4) 0.040(2) Uani 1 1 d .
H125 H 0.7309 0.9383 0.5249 0.048 Uiso 1 1 calc R
C126 C 0.7731(4) 0.8975(5) 0.6082(3) 0.0342(19) Uani 1 1 d .
C127 C 0.6889(4) 0.6949(6) 0.6577(4) 0.046(2) Uani 1 1 d .
H164 H 0.6775 0.7309 0.6225 0.069 Uiso 1 1 calc R
H12B H 0.6920 0.7322 0.6926 0.069 Uiso 1 1 calc R
H12C H 0.6535 0.6506 0.6592 0.069 Uiso 1 1 calc R
C128 C 1.0024(5) 0.7726(7) 0.5969(4) 0.069(3) Uani 1 1 d .
H12D H 1.0025 0.7086 0.6010 0.103 Uiso 1 1 calc R
H12E H 1.0411 0.7972 0.6227 0.103 Uiso 1 1 calc R
H12F H 1.0057 0.7881 0.5562 0.103 Uiso 1 1 calc R
C129 C 0.8158(4) 0.0850(6) 0.9346(3) 0.040(2) Uani 1 1 d .
C130 C 0.4423(4) 0.4888(6) 0.5033(4) 0.055(2) Uani 1 1 d .
H13X H 0.4258 0.4959 0.4615 0.083 Uiso 1 1 calc R
H13Y H 0.4356 0.4280 0.5149 0.083 Uiso 1 1 calc R
H13C H 0.4906 0.5033 0.5108 0.083 Uiso 1 1 calc R
C131 C 0.3406(5) 0.5449(8) 0.9191(5) 0.085(4) Uani 1 1 d .
H13D H 0.3222 0.4927 0.8976 0.128 Uiso 1 1 calc R
H13E H 0.3572 0.5861 0.8918 0.128 Uiso 1 1 calc R
H13F H 0.3049 0.5729 0.9377 0.128 Uiso 1 1 calc R
C132 C 0.8360(5) 0.0349(7) 0.8841(4) 0.059(3) Uani 1 1 d .
H13G H 0.8071 -0.0170 0.8765 0.088 Uiso 1 1 calc R
H13H H 0.8834 0.0164 0.8935 0.088 Uiso 1 1 calc R
H13I H 0.8309 0.0722 0.8492 0.088 Uiso 1 1 calc R
C133 C 0.8906(4) 0.3288(7) 0.0377(4) 0.059(3) Uani 1 1 d .
H13J H 0.8850 0.2650 0.0387 0.088 Uiso 1 1 calc R
H13K H 0.8522 0.3548 0.0123 0.088 Uiso 1 1 calc R
H13L H 0.8926 0.3524 0.0775 0.088 Uiso 1 1 calc R
C134 C 0.5435(6) 0.6632(8) 0.9880(6) 0.123(6) Uani 1 1 d .
H13M H 0.5771 0.6193 0.9806 0.184 Uiso 1 1 calc R
H13N H 0.5299 0.6529 1.0266 0.184 Uiso 1 1 calc R
H13O H 0.5633 0.7219 0.9869 0.184 Uiso 1 1 calc R
C135 C 0.9066(10) 0.0547(12) 0.5258(6) 0.168(10) Uani 1 1 d .
C136 C 0.9861(6) 0.5729(7) 0.0060(6) 0.105(5) Uani 1 1 d .
H13R H 0.9398 0.5717 0.0158 0.125 Uiso 1 1 calc R
H13S H 0.9846 0.5681 -0.0366 0.125 Uiso 1 1 calc R
H13T H 1.0080 0.6282 0.0196 0.125 Uiso 1 1 calc R

loop_
_atom_site_aniso_label
_atom_site_aniso_U_11
_atom_site_aniso_U_22
_atom_site_aniso_U_33
_atom_site_aniso_U_23
_atom_site_aniso_U_13
_atom_site_aniso_U_12
Fe1 0.0152(5) 0.0172(5) 0.0210(5) -0.0012(4) 0.0031(4) 0.0013(4)
Fe2 0.0154(5) 0.0203(6) 0.0243(5) -0.0038(5) 0.0050(4) -0.0016(5)
Mn1 0.0179(5) 0.0161(6) 0.0272(6) -0.0018(5) 0.0047(4) 0.0000(5)
Mn2 0.0170(5) 0.0146(6) 0.0178(5) 0.0015(4) 0.0038(4) 0.0002(4)
Mn3 0.0508(8) 0.0218(7) 0.0331(6) -0.0042(5) 0.0151(6) -0.0082(6)
Mn4 0.0357(7) 0.0218(6) 0.0250(6) -0.0034(5) 0.0047(5) 0.0061(5)
O1 0.025(3) 0.018(3) 0.021(2) -0.002(2) 0.0022(19) -0.002(2)
O2 0.027(3) 0.019(3) 0.019(2) 0.001(2) 0.002(2) 0.001(2)
O3 0.037(3) 0.024(3) 0.025(3) -0.003(2) 0.007(2) 0.004(2)
O4 0.024(3) 0.015(3) 0.044(3) -0.003(2) 0.006(2) 0.001(2)
O5 0.100(5) 0.032(4) 0.030(3) 0.003(3) 0.011(3) -0.019(3)
O6 0.054(3) 0.032(3) 0.035(3) -0.002(3) 0.012(3) -0.021(3)
O7 0.079(5) 0.095(6) 0.080(5) 0.006(5) 0.037(4) 0.025(5)
O8 0.030(3) 0.022(3) 0.035(3) -0.002(2) -0.003(2) -0.007(2)
O9 0.038(3) 0.026(3) 0.028(3) -0.005(2) -0.001(2) 0.005(2)
O10 0.057(3) 0.019(3) 0.033(3) 0.000(2) 0.002(2) 0.013(3)
O11 0.047(3) 0.048(4) 0.052(3) -0.009(3) 0.017(3) -0.017(3)
O12 0.036(3) 0.024(3) 0.047(3) 0.014(3) 0.004(2) 0.008(2)
O13 0.118(6) 0.051(4) 0.089(5) 0.003(4) 0.039(5) 0.006(4)
O14 0.053(4) 0.068(4) 0.050(4) -0.015(3) 0.014(3) -0.019(3)
O15 0.071(5) 0.102(7) 0.157(9) -0.035(7) -0.008(5) -0.023(5)
O16 0.232(13) 0.103(9) 0.238(14) -0.082(9) 0.135(11) -0.040(8)
O17 0.196(12) 0.176(13) 0.123(9) -0.010(8) 0.005(8) -0.039(9)
O18 0.216(15) 0.41(3) 0.125(11) -0.033(13) 0.018(10) 0.054(16)
O19 0.166(9) 0.077(6) 0.052(5) 0.008(4) 0.020(5) 0.014(6)
O20 0.066(4) 0.060(4) 0.059(4) -0.028(4) -0.002(3) 0.005(4)
N1 0.018(3) 0.024(4) 0.029(3) -0.004(3) 0.002(2) 0.003(3)
N2 0.021(3) 0.025(3) 0.024(3) 0.004(3) 0.007(2) -0.004(3)
N3 0.042(4) 0.036(4) 0.022(3) -0.004(3) -0.001(3) -0.003(3)
N4 0.015(3) 0.018(3) 0.022(3) 0.002(3) 0.000(2) -0.004(3)
N5 0.020(3) 0.022(3) 0.031(3) -0.001(3) 0.002(3) 0.000(3)
N6 0.017(3) 0.020(3) 0.024(3) -0.006(3) -0.004(2) 0.000(3)
N7 0.029(4) 0.037(4) 0.033(4) 0.006(3) 0.014(3) -0.004(3)
N8 0.015(3) 0.017(3) 0.028(3) 0.004(3) 0.006(2) 0.001(3)
N9 0.021(3) 0.020(3) 0.025(3) -0.001(3) 0.003(2) 0.000(3)
N10 0.027(3) 0.021(3) 0.022(3) 0.001(3) 0.004(2) 0.004(3)
N11 0.013(3) 0.022(3) 0.020(3) 0.001(3) 0.002(2) 0.005(2)
N12 0.017(3) 0.018(3) 0.018(3) 0.001(2) 0.008(2) 0.006(2)
N13 0.018(3) 0.019(3) 0.029(3) -0.002(3) 0.003(2) 0.000(3)
N14 0.040(4) 0.047(5) 0.032(4) 0.002(3) 0.007(3) 0.001(3)
N15 0.020(3) 0.031(4) 0.030(3) 0.002(3) 0.009(3) -0.002(3)
N16 0.033(4) 0.047(5) 0.060(5) -0.030(4) 0.022(3) -0.007(3)
N17 0.020(3) 0.024(3) 0.040(4) -0.015(3) 0.008(3) -0.003(3)
N18 0.021(3) 0.023(4) 0.036(4) 0.007(3) 0.000(3) 0.004(3)
N19 0.021(3) 0.022(3) 0.025(3) -0.003(3) 0.007(2) -0.002(3)
N20 0.018(3) 0.030(4) 0.026(3) -0.007(3) 0.007(2) -0.004(3)
N21 0.038(4) 0.027(4) 0.036(4) 0.002(3) 0.015(3) 0.008(3)
N22 0.030(3) 0.024(3) 0.039(4) 0.004(3) 0.006(3) 0.000(3)
N23 0.026(3) 0.019(3) 0.032(3) -0.003(3) 0.011(3) 0.003(3)
N24 0.024(3) 0.033(4) 0.019(3) -0.010(3) 0.003(2) 0.001(3)
N25 0.055(5) 0.059(5) 0.038(4) 0.005(4) 0.008(3) 0.011(4)
C1 0.021(4) 0.016(4) 0.020(3) -0.009(3) 0.003(3) -0.008(3)
C2 0.016(4) 0.023(4) 0.015(3) 0.002(3) 0.003(3) -0.001(3)
C3 0.018(4) 0.016(4) 0.034(4) 0.007(3) 0.010(3) 0.000(3)
C4 0.014(3) 0.015(4) 0.018(3) -0.007(3) -0.002(3) 0.003(3)
C5 0.031(4) 0.037(5) 0.029(4) -0.007(4) 0.003(3) -0.004(4)
C6 0.038(5) 0.050(6) 0.026(4) -0.007(4) 0.003(3) -0.005(4)
C7 0.036(5) 0.049(5) 0.019(4) 0.004(4) 0.000(3) -0.002(4)
C8 0.027(4) 0.034(4) 0.027(4) 0.002(4) 0.009(3) -0.002(4)
C9 0.023(4) 0.018(4) 0.027(4) 0.005(3) 0.005(3) -0.003(3)
C10 0.018(4) 0.032(4) 0.036(4) 0.007(4) 0.012(3) 0.012(3)
C11 0.029(4) 0.023(4) 0.067(6) 0.003(4) 0.019(4) -0.003(4)
C12 0.033(5) 0.021(4) 0.060(5) -0.001(4) 0.019(4) -0.009(4)
C13 0.032(5) 0.028(5) 0.054(5) -0.018(4) 0.005(4) 0.001(4)
C14 0.025(4) 0.023(5) 0.044(5) 0.001(4) 0.010(3) 0.003(4)
C15 0.017(4) 0.023(4) 0.032(4) -0.006(3) 0.005(3) 0.007(3)
C16 0.014(3) 0.022(4) 0.029(4) -0.005(3) 0.001(3) -0.001(3)
C17 0.020(4) 0.016(4) 0.023(4) 0.003(3) 0.005(3) 0.000(3)
C18 0.028(4) 0.022(4) 0.021(4) -0.002(3) -0.006(3) 0.002(3)
C19 0.032(4) 0.046(5) 0.024(4) 0.010(4) -0.001(3) 0.010(4)
C20 0.040(5) 0.028(5) 0.046(5) 0.005(4) 0.014(4) 0.002(4)
C21 0.030(4) 0.016(4) 0.044(5) 0.004(4) 0.010(4) 0.001(3)
C22 0.020(4) 0.030(5) 0.029(4) -0.003(3) 0.002(3) 0.013(3)
C23 0.031(4) 0.021(4) 0.026(4) -0.004(3) 0.009(3) -0.002(3)
C24 0.021(4) 0.027(4) 0.023(3) -0.007(3) 0.008(3) -0.002(3)
C25 0.041(5) 0.018(4) 0.035(4) -0.005(3) -0.004(3) 0.005(3)
C26 0.039(5) 0.033(5) 0.047(5) -0.015(4) 0.004(4) 0.003(4)
C27 0.047(5) 0.048(6) 0.028(4) -0.015(4) 0.000(4) 0.002(4)
C28 0.044(5) 0.039(5) 0.027(4) 0.000(4) 0.007(3) -0.001(4)
C29 0.021(4) 0.018(4) 0.036(4) 0.002(3) 0.001(3) 0.001(3)
C30 0.027(4) 0.022(4) 0.054(5) 0.006(4) 0.000(4) 0.005(3)
C31 0.054(6) 0.027(5) 0.063(6) 0.011(5) 0.009(4) 0.000(4)
C32 0.064(6) 0.032(5) 0.073(7) 0.017(5) 0.000(5) 0.007(5)
C33 0.062(6) 0.013(4) 0.115(9) 0.002(5) 0.006(6) 0.015(4)
C34 0.027(4) 0.031(5) 0.063(6) -0.013(4) 0.004(4) 0.006(4)
C35 0.014(4) 0.022(4) 0.059(5) -0.016(4) 0.011(4) -0.001(3)
C36 0.021(4) 0.025(5) 0.035(4) -0.001(4) 0.002(3) 0.003(3)
C37 0.019(4) 0.025(4) 0.029(4) 0.001(4) 0.003(3) -0.004(3)
C38 0.026(4) 0.030(5) 0.044(5) 0.004(4) 0.011(4) 0.001(4)
C39 0.036(5) 0.041(5) 0.039(5) 0.012(4) 0.004(4) 0.005(4)
C40 0.046(5) 0.061(6) 0.022(4) 0.007(4) 0.009(4) 0.001(5)
C41 0.023(4) 0.030(4) 0.031(4) -0.003(4) 0.005(3) 0.005(3)
C42 0.020(4) 0.029(4) 0.028(4) 0.003(4) 0.009(3) 0.006(4)
C43 0.020(3) 0.022(4) 0.015(3) 0.005(3) -0.002(3) 0.002(3)
C44 0.023(4) 0.021(4) 0.025(4) 0.000(3) 0.009(3) 0.005(3)
C45 0.037(4) 0.027(4) 0.025(4) 0.005(3) 0.013(3) 0.002(3)
C46 0.037(4) 0.034(5) 0.025(4) 0.002(4) 0.007(3) -0.001(4)
C47 0.047(5) 0.022(4) 0.021(4) 0.010(3) 0.006(3) -0.005(4)
C48 0.027(4) 0.020(4) 0.033(4) 0.011(3) 0.001(3) 0.001(3)
C49 0.025(4) 0.024(4) 0.019(3) -0.005(3) 0.008(3) 0.007(3)
C50 0.020(4) 0.016(4) 0.030(4) 0.005(3) 0.009(3) 0.011(3)
C51 0.025(4) 0.023(4) 0.022(3) -0.003(3) -0.001(3) 0.001(3)
C52 0.044(5) 0.021(4) 0.032(4) -0.006(3) 0.010(3) -0.008(4)
C53 0.038(4) 0.019(4) 0.046(5) 0.005(4) 0.017(4) 0.003(3)
C54 0.039(4) 0.020(4) 0.027(4) 0.006(3) 0.012(3) -0.001(3)
C55 0.008(3) 0.022(4) 0.026(4) 0.003(3) 0.003(3) 0.006(3)
C56 0.008(3) 0.013(4) 0.029(4) 0.006(3) 0.006(3) 0.003(3)
C57 0.025(4) 0.019(4) 0.030(4) -0.005(4) 0.008(3) -0.008(3)
C58 0.014(3) 0.025(4) 0.023(3) -0.004(3) 0.003(3) 0.003(3)
C59 0.032(4) 0.029(4) 0.018(3) -0.002(3) 0.002(3) 0.003(4)
C60 0.036(4) 0.041(5) 0.026(4) -0.004(4) 0.001(3) 0.006(4)
C61 0.040(5) 0.019(4) 0.034(4) -0.011(4) 0.006(3) 0.000(3)
C62 0.030(4) 0.022(4) 0.033(4) -0.002(4) 0.005(3) -0.001(3)
C63 0.014(4) 0.028(4) 0.015(3) -0.006(3) -0.003(3) 0.009(3)
C64 0.023(4) 0.023(4) 0.019(3) -0.004(3) 0.000(3) 0.014(4)
C65 0.022(4) 0.024(4) 0.034(4) -0.009(4) 0.008(3) -0.002(3)
C66 0.018(4) 0.044(5) 0.028(4) 0.002(4) 0.007(3) -0.006(4)
C67 0.023(4) 0.059(6) 0.029(4) 0.009(4) -0.005(3) -0.002(4)
C68 0.042(5) 0.094(8) 0.021(4) 0.000(5) 0.004(4) -0.024(5)
C69 0.036(5) 0.058(6) 0.034(5) -0.014(4) 0.008(4) -0.011(4)
C70 0.015(4) 0.047(5) 0.036(4) -0.014(4) 0.015(3) -0.015(4)
C71 0.018(4) 0.044(5) 0.043(5) -0.019(4) 0.011(3) -0.006(4)
C72 0.031(5) 0.032(5) 0.080(7) -0.022(5) 0.024(5) -0.012(4)
C73 0.018(4) 0.016(4) 0.067(6) -0.011(4) 0.018(4) 0.000(3)
C74 0.026(4) 0.020(4) 0.068(6) 0.006(4) 0.007(4) 0.005(4)
C75 0.035(5) 0.026(5) 0.097(8) 0.017(5) 0.015(5) 0.008(4)
C76 0.041(6) 0.020(5) 0.160(11) -0.017(6) 0.045(7) -0.005(4)
C77 0.043(6) 0.021(5) 0.114(9) -0.024(6) 0.030(6) -0.002(4)
C78 0.017(4) 0.028(4) 0.026(4) 0.004(4) 0.000(3) -0.008(3)
C79 0.018(4) 0.014(4) 0.043(4) 0.003(4) 0.009(3) 0.004(3)
C80 0.024(4) 0.023(4) 0.062(6) 0.003(4) 0.007(4) 0.008(4)
C81 0.043(5) 0.021(4) 0.055(5) -0.013(4) 0.008(4) 0.007(4)
C82 0.040(5) 0.030(5) 0.039(4) -0.017(4) 0.013(4) -0.003(4)
C83 0.029(4) 0.024(4) 0.031(4) -0.007(3) 0.002(3) 0.003(3)
C84 0.016(4) 0.021(4) 0.032(4) 0.001(3) 0.007(3) -0.003(3)
C85 0.037(4) 0.029(4) 0.034(4) 0.006(4) 0.010(3) 0.000(4)
C86 0.033(4) 0.030(4) 0.038(4) -0.004(4) 0.011(3) 0.005(4)
C87 0.052(5) 0.033(5) 0.038(4) 0.009(4) 0.015(4) 0.009(4)
C88 0.042(5) 0.041(5) 0.040(5) -0.002(4) -0.002(4) -0.001(4)
C89 0.037(5) 0.040(5) 0.037(4) 0.001(4) 0.002(4) -0.004(4)
C90 0.030(4) 0.032(5) 0.041(5) 0.006(4) 0.003(4) -0.008(4)
C91 0.038(5) 0.036(5) 0.037(4) 0.005(4) 0.015(4) 0.000(4)
C92 0.030(4) 0.036(5) 0.044(5) 0.003(4) 0.021(4) 0.004(4)
C93 0.042(5) 0.025(4) 0.042(5) -0.004(4) 0.018(4) -0.003(4)
C94 0.052(5) 0.036(5) 0.051(5) 0.017(5) 0.020(4) -0.004(4)
C95 0.085(8) 0.048(7) 0.055(6) 0.002(5) -0.010(5) -0.034(6)
C96 0.097(8) 0.054(7) 0.040(5) 0.007(5) -0.010(5) -0.026(6)
C97 0.077(6) 0.018(5) 0.036(5) -0.006(4) 0.013(4) -0.013(4)
C98 0.036(4) 0.023(4) 0.038(4) -0.004(4) 0.011(4) 0.000(4)
C99 0.041(5) 0.019(4) 0.042(5) -0.004(4) 0.015(4) -0.009(4)
C100 0.052(5) 0.023(4) 0.041(5) -0.003(4) 0.029(4) -0.002(4)
C101 0.070(6) 0.025(5) 0.035(5) -0.009(4) 0.022(4) -0.016(4)
C102 0.056(6) 0.052(6) 0.036(5) 0.011(4) 0.018(4) -0.006(5)
C103 0.054(5) 0.043(5) 0.038(5) -0.012(4) 0.011(4) -0.022(5)
C104 0.037(5) 0.040(5) 0.035(4) -0.002(4) 0.009(4) -0.005(4)
C105 0.055(6) 0.041(6) 0.071(7) -0.001(5) -0.024(5) 0.003(5)
C106 0.087(9) 0.078(9) 0.190(15) -0.001(10) 0.069(10) 0.026(8)
C107 0.029(4) 0.024(4) 0.031(4) -0.014(3) 0.013(3) -0.005(3)
C108 0.028(4) 0.028(4) 0.021(4) -0.008(3) 0.009(3) -0.001(3)
C109 0.029(4) 0.041(5) 0.030(4) -0.020(4) 0.012(3) 0.001(4)
C110 0.039(5) 0.064(6) 0.017(4) -0.013(4) 0.001(3) 0.006(4)
C111 0.031(4) 0.055(5) 0.029(4) -0.010(4) 0.001(3) 0.013(4)
C112 0.030(4) 0.036(5) 0.024(4) -0.009(4) -0.004(3) 0.003(4)
C113 0.027(4) 0.026(4) 0.026(4) 0.001(3) 0.005(3) 0.007(3)
C114 0.022(4) 0.026(4) 0.021(4) -0.006(3) 0.003(3) 0.003(3)
C115 0.031(4) 0.024(4) 0.022(4) 0.002(3) 0.006(3) 0.002(3)
C116 0.046(5) 0.044(5) 0.020(4) 0.003(4) 0.000(3) 0.012(4)
C117 0.060(6) 0.041(5) 0.020(4) -0.008(4) -0.006(4) 0.019(4)
C118 0.054(5) 0.038(5) 0.034(5) -0.005(4) 0.010(4) 0.026(4)
C119 0.035(5) 0.033(5) 0.030(4) -0.008(4) 0.000(3) 0.012(4)
C120 0.042(5) 0.023(4) 0.036(4) -0.009(4) 0.019(4) -0.002(4)
C121 0.038(4) 0.018(4) 0.038(4) -0.004(4) 0.018(3) 0.000(3)
C122 0.042(5) 0.025(4) 0.063(6) -0.009(4) 0.022(4) 0.004(4)
C123 0.051(6) 0.019(5) 0.074(7) 0.002(5) 0.012(5) 0.015(4)
C124 0.042(5) 0.024(5) 0.067(6) -0.003(5) 0.003(4) 0.000(4)
C125 0.036(5) 0.033(5) 0.049(5) -0.002(4) -0.005(4) 0.002(4)
C126 0.026(4) 0.027(5) 0.049(5) -0.003(4) 0.003(4) -0.004(4)
C127 0.032(5) 0.044(6) 0.060(6) 0.018(5) -0.001(4) 0.009(4)
C128 0.059(6) 0.081(8) 0.075(7) -0.022(6) 0.037(5) -0.017(6)
C129 0.039(5) 0.046(5) 0.034(5) 0.006(4) 0.001(4) 0.007(4)
C130 0.038(5) 0.054(6) 0.071(7) -0.010(5) -0.002(5) 0.006(5)
C131 0.060(7) 0.100(10) 0.087(8) -0.058(7) -0.018(6) 0.043(7)
C132 0.056(6) 0.065(7) 0.056(6) -0.004(5) 0.009(5) 0.008(5)
C133 0.065(6) 0.070(7) 0.047(5) 0.000(5) 0.027(5) -0.005(5)
C134 0.131(11) 0.077(9) 0.124(11) -0.017(8) -0.106(9) 0.000(8)
C135 0.24(2) 0.148(15) 0.076(9) 0.071(10) -0.103(11) -0.115(15)
C136 0.092(9) 0.046(7) 0.156(13) -0.018(8) -0.049(9) 0.019(6)

loop_
_atom_type_symbol
_atom_type_description
_atom_type_scat_dispersion_real
_atom_type_scat_dispersion_imag
_atom_type_scat_source
C C 0.0033 0.0016 'International Tables Vol C Tables 4.2.6.8 and 6.1.1.4'
H H 0.0000 0.0000 'International Tables Vol C Tables 4.2.6.8 and 6.1.1.4'
N N 0.0061 0.0033 'International Tables Vol C Tables 4.2.6.8 and 6.1.1.4'
O O 0.0106 0.0060 'International Tables Vol C Tables 4.2.6.8 and 6.1.1.4'
Mn Mn 0.3368 0.7283 'International Tables Vol C Tables 4.2.6.8 and 6.1.1.4'
Fe Fe 0.3463 0.8444 'International Tables Vol C Tables 4.2.6.8 and 6.1.1.4'

loop_
_geom_angle_atom_site_label_1
_geom_angle_atom_site_label_2
_geom_angle_atom_site_label_3
_geom_angle
_geom_angle_site_symmetry_1
C3 Fe1 N6 99.4(2) .
C3 Fe1 N4 179.0(2) .
N6 Fe1 N4 80.2(2) .
C3 Fe1 C2 88.8(3) .
N6 Fe1 C2 89.7(3) .
N4 Fe1 C2 90.3(2) .
C3 Fe1 C1 87.9(3) .
N6 Fe1 C1 90.6(2) .
N4 Fe1 C1 93.1(2) .
C2 Fe1 C1 176.7(3) .
C3 Fe1 N8 99.0(3) .
N6 Fe1 N8 161.4(2) .
N4 Fe1 N8 81.3(2) .
C2 Fe1 N8 88.5(2) .
C1 Fe1 N8 92.2(2) .
N17 Fe2 C65 99.4(3) .
N17 Fe2 N20 80.5(2) .
C65 Fe2 N20 178.7(3) .
N17 Fe2 C64 90.9(3) .
C65 Fe2 C64 91.3(3) .
N20 Fe2 C64 90.0(2) .
N17 Fe2 N19 161.5(2) .
C65 Fe2 N19 99.1(3) .
N20 Fe2 N19 81.1(2) .
C64 Fe2 N19 87.7(3) .
N17 Fe2 C63 94.2(2) .
C65 Fe2 C63 87.5(3) .
N20 Fe2 C63 91.3(2) .
C64 Fe2 C63 174.9(3) .
N19 Fe2 C63 87.6(2) .
O3 Mn1 O4 92.9(2) .
O3 Mn1 N9 92.7(2) .
O4 Mn1 N9 173.3(2) .
O3 Mn1 N10 174.6(2) .
O4 Mn1 N10 91.9(2) .
N9 Mn1 N10 82.6(2) .
O3 Mn1 N15 90.3(2) .
O4 Mn1 N15 94.7(2) .
N9 Mn1 N15 88.9(2) .
N10 Mn1 N15 86.9(2) .
O3 Mn1 N1 89.0(2) .
O4 Mn1 N1 96.1(2) .
N9 Mn1 N1 80.3(2) .
N10 Mn1 N1 92.9(2) .
N15 Mn1 N1 169.2(2) .
O2 Mn2 O1 93.05(19) .
O2 Mn2 N12 175.6(2) .
O1 Mn2 N12 91.0(2) .
O2 Mn2 N11 93.3(2) .
O1 Mn2 N11 173.6(2) .
N12 Mn2 N11 82.6(2) .
O2 Mn2 N13 89.96(19) .
O1 Mn2 N13 95.8(2) .
N12 Mn2 N13 91.2(2) .
N11 Mn2 N13 84.4(2) .
O2 Mn2 N2 91.84(19) .
O1 Mn2 N2 95.1(2) .
N12 Mn2 N2 86.18(19) .
N11 Mn2 N2 84.5(2) .
N13 Mn2 N2 168.9(2) .
O5 Mn3 O6 93.0(2) .
O5 Mn3 N22 175.0(3) .
O6 Mn3 N22 92.0(2) .
O5 Mn3 N21 93.4(3) .
O6 Mn3 N21 173.3(3) .
N22 Mn3 N21 81.5(3) .
O5 Mn3 O8 93.5(2) .
O6 Mn3 O8 90.2(2) .
N22 Mn3 O8 87.0(2) .
N21 Mn3 O8 91.2(2) .
O5 Mn3 O7 90.6(3) .
O6 Mn3 O7 92.9(2) .
N22 Mn3 O7 88.6(3) .
N21 Mn3 O7 85.2(2) .
O8 Mn3 O7 174.8(2) .
O5 Mn3 H7A 75.0 .
O6 Mn3 H7A 79.0 .
N22 Mn3 H7A 105.5 .
N21 Mn3 H7A 101.0 .
O8 Mn3 H7A 163.6 .
O7 Mn3 H7A 21.7 .
O9 Mn4 O10 94.5(2) .
O9 Mn4 N24 92.3(2) .
O10 Mn4 N24 170.8(2) .
O9 Mn4 N23 173.8(2) .
O10 Mn4 N23 91.4(2) .
N24 Mn4 N23 82.1(2) .
O9 Mn4 O12 90.2(2) .
O10 Mn4 O12 92.2(2) .
N24 Mn4 O12 94.0(2) .
N23 Mn4 O12 87.7(2) .
O9 Mn4 O11 90.8(2) .
O10 Mn4 O11 88.2(2) .
N24 Mn4 O11 85.5(2) .
N23 Mn4 O11 91.3(2) .
O12 Mn4 O11 178.92(19) .
C55 O1 Mn2 125.3(4) .
C58 O2 Mn2 127.7(4) .
C42 O3 Mn1 129.4(4) .
C35 O4 Mn1 128.1(4) .
C97 O5 Mn3 128.1(5) .
C100 O6 Mn3 125.8(5) .
C106 O7 Mn3 139.4(7) .
C106 O7 H7A 129.6 .
Mn3 O7 H7A 70.0 .
C105 O8 Mn3 118.9(5) .
C105 O8 H8A 104.2 .
Mn3 O8 H8A 113.8 .
C115 O9 Mn4 129.6(4) .
C126 O10 Mn4 128.4(5) .
C128 O11 Mn4 127.8(5) .
C128 O11 H11A 118.6 .
Mn4 O11 H11A 83.9 .
C127 O12 Mn4 121.5(5) .
C127 O12 H12A 105.0 .
Mn4 O12 H12A 119.4 .
C133 O14 H14 109.5 .
C136 O15 H15 109.5 .
C130 O19 H19 106.2 .
C131 O20 H20 109.5 .
C1 N1 Mn1 151.8(5) .
C2 N2 Mn2 146.5(5) .
C4 N4 C8 121.8(6) .
C4 N4 Fe1 119.9(4) .
C8 N4 Fe1 118.2(4) .
C16 N5 C22 103.5(6) .
C16 N6 C17 105.1(5) .
C16 N6 Fe1 114.1(4) .
C17 N6 Fe1 140.7(4) .
C9 N7 C10 104.2(6) .
C15 N8 C9 103.4(5) .
C15 N8 Fe1 142.6(5) .
C9 N8 Fe1 113.8(4) .
C36 N9 C24 121.7(6) .
C36 N9 Mn1 124.9(5) .
C24 N9 Mn1 112.9(4) .
C29 N10 C23 121.5(6) .
C29 N10 Mn1 125.9(5) .
C23 N10 Mn1 112.1(4) .
C56 N11 C43 123.2(6) .
C56 N11 Mn2 124.4(4) .
C43 N11 Mn2 112.4(4) .
C49 N12 C44 121.8(5) .
C49 N12 Mn2 124.8(4) .
C44 N12 Mn2 113.2(4) .
C63 N13 Mn2 153.1(5) .
C64 N15 Mn1 157.6(6) 1_655
C71 N16 C72 102.4(7) .
C71 N17 C73 103.8(6) .
C71 N17 Fe2 116.3(5) .
C73 N17 Fe2 139.8(5) .
C78 N18 C79 102.4(5) .
C78 N19 C84 104.7(6) .
C78 N19 Fe2 114.4(4) .
C84 N19 Fe2 140.9(5) .
C70 N20 C66 122.9(6) .
C70 N20 Fe2 119.0(5) .
C66 N20 Fe2 118.0(4) .
C92 N21 C86 121.1(6) .
C92 N21 Mn3 124.1(5) .
C86 N21 Mn3 114.7(5) .
C98 N22 C85 123.9(6) .
C98 N22 Mn3 124.4(5) .
C85 N22 Mn3 111.7(4) .
C120 N23 C108 122.9(6) .
C120 N23 Mn4 125.7(5) .
C108 N23 Mn4 111.3(4) .
C113 N24 C107 121.3(6) .
C113 N24 Mn4 125.2(5) .
C107 N24 Mn4 113.1(4) .
N1 C1 Fe1 177.9(6) .
N2 C2 Fe1 177.2(6) .
N3 C3 Fe1 179.1(6) .
N4 C4 C5 120.9(6) .
N4 C4 C16 109.7(5) .
C5 C4 C16 129.3(6) .
C4 C5 C6 118.7(7) .
C4 C5 H5 120.7 .
C6 C5 H5 120.7 .
C7 C6 C5 120.1(7) .
C7 C6 H6 119.9 .
C5 C6 H6 119.9 .
C6 C7 C8 119.4(7) .
C6 C7 H7 120.3 .
C8 C7 H7 120.3 .
N4 C8 C7 119.1(7) .
N4 C8 C9 110.8(6) .
C7 C8 C9 130.1(7) .
N7 C9 N8 115.5(6) .
N7 C9 C8 128.5(6) .
N8 C9 C8 115.9(6) .
N7 C10 C11 129.7(7) .
N7 C10 C15 108.7(6) .
C11 C10 C15 121.6(7) .
C12 C11 C10 117.1(7) .
C12 C11 H11 121.5 .
C10 C11 H11 121.5 .
C11 C12 C13 122.0(7) .
C11 C12 H12 119.0 .
C13 C12 H12 119.0 .
C14 C13 C12 121.7(7) .
C14 C13 H160 119.1 .
C12 C13 H160 119.1 .
C13 C14 C15 117.3(7) .
C13 C14 H14A 121.4 .
C15 C14 H14A 121.4 .
N8 C15 C10 108.2(6) .
N8 C15 C14 131.6(7) .
C10 C15 C14 120.3(7) .
N5 C16 N6 115.6(6) .
N5 C16 C4 128.6(6) .
N6 C16 C4 115.8(6) .
C18 C17 N6 133.1(6) .
C18 C17 C22 120.7(6) .
N6 C17 C22 106.2(5) .
C19 C18 C17 117.5(7) .
C19 C18 H18 121.2 .
C17 C18 H18 121.2 .
C18 C19 C20 122.0(7) .
C18 C19 H19A 119.0 .
C20 C19 H19A 119.0 .
C21 C20 C19 121.2(7) .
C21 C20 H20A 119.4 .
C19 C20 H20A 119.4 .
C20 C21 C22 117.8(7) .
C20 C21 H21 121.1 .
C22 C21 H21 121.1 .
C21 C22 N5 129.6(7) .
C21 C22 C17 120.8(6) .
N5 C22 C17 109.6(6) .
N10 C23 C24 107.5(5) .
N10 C23 C28 116.0(6) .
C24 C23 C28 112.0(6) .
N10 C23 H23 107.0 .
C24 C23 H23 107.0 .
C28 C23 H23 107.0 .
N9 C24 C25 116.9(6) .
N9 C24 C23 106.3(5) .
C25 C24 C23 111.0(5) .
N9 C24 H24 107.4 .
C25 C24 H24 107.4 .
C23 C24 H24 107.4 .
C24 C25 C26 110.2(6) .
C24 C25 H25A 109.6 .
C26 C25 H25A 109.6 .
C24 C25 H25B 109.6 .
C26 C25 H25B 109.6 .
H25A C25 H25B 108.1 .
C27 C26 C25 111.2(6) .
C27 C26 H26A 109.4 .
C25 C26 H26A 109.4 .
C27 C26 H26B 109.4 .
C25 C26 H26B 109.4 .
H26A C26 H26B 108.0 .
C26 C27 C28 111.7(6) .
C26 C27 H27A 109.3 .
C28 C27 H27A 109.3 .
C26 C27 H27B 109.3 .
C28 C27 H27B 109.3 .
H27A C27 H27B 107.9 .
C23 C28 C27 108.8(6) .
C23 C28 H28A 109.9 .
C27 C28 H28A 109.9 .
C23 C28 H28B 109.9 .
C27 C28 H28B 109.9 .
H28A C28 H28B 108.3 .
N10 C29 C30 125.2(7) .
N10 C29 H29 117.4 .
C30 C29 H29 117.4 .
C35 C30 C31 119.7(8) .
C35 C30 C29 123.0(7) .
C31 C30 C29 117.0(7) .
C32 C31 C30 122.9(9) .
C32 C31 H31 118.6 .
C30 C31 H31 118.6 .
C31 C32 C33 117.6(8) .
C31 C32 H32 121.2 .
C33 C32 H32 121.2 .
C34 C33 C32 121.3(8) .
C34 C33 H33 119.4 .
C32 C33 H33 119.4 .
C33 C34 C35 121.0(8) .
C33 C34 H34 119.5 .
C35 C34 H34 119.5 .
O4 C35 C30 124.7(6) .
O4 C35 C34 117.7(7) .
C30 C35 C34 117.5(8) .
N9 C36 C37 126.5(7) .
N9 C36 H36 116.7 .
C37 C36 H36 116.7 .
C38 C37 C42 118.7(6) .
C38 C37 C36 118.4(7) .
C42 C37 C36 122.8(7) .
C37 C38 C39 122.6(8) .
C37 C38 H38 118.7 .
C39 C38 H38 118.7 .
C40 C39 C38 117.7(7) .
C40 C39 H39 121.1 .
C38 C39 H39 121.1 .
C39 C40 C41 122.0(7) .
C39 C40 H40 119.0 .
C41 C40 H40 119.0 .
C40 C41 C42 120.5(7) .
C40 C41 H41 119.7 .
C42 C41 H41 119.7 .
O3 C42 C41 118.1(7) .
O3 C42 C37 123.5(6) .
C41 C42 C37 118.4(7) .
N11 C43 C48 116.6(5) .
N11 C43 C44 107.1(5) .
C48 C43 C44 111.2(5) .
N11 C43 H43 107.2 .
C48 C43 H43 107.2 .
C44 C43 H43 107.2 .
N12 C44 C45 117.1(5) .
N12 C44 C43 105.9(5) .
C45 C44 C43 109.9(5) .
N12 C44 H44 107.9 .
C45 C44 H44 107.9 .
C43 C44 H44 107.9 .
C44 C45 C46 111.0(6) .
C44 C45 H45A 109.4 .
C46 C45 H45A 109.4 .
C44 C45 H45B 109.4 .
C46 C45 H45B 109.4 .
H45A C45 H45B 108.0 .
C45 C46 C47 111.7(5) .
C45 C46 H46A 109.3 .
C47 C46 H46A 109.3 .
C45 C46 H46B 109.3 .
C47 C46 H46B 109.3 .
H46A C46 H46B 107.9 .
C48 C47 C46 111.5(6) .
C48 C47 H47A 109.3 .
C46 C47 H47A 109.3 .
C48 C47 H47B 109.3 .
C46 C47 H47B 109.3 .
H47A C47 H47B 108.0 .
C43 C48 C47 110.0(6) .
C43 C48 H48A 109.7 .
C47 C48 H48A 109.7 .
C43 C48 H48B 109.7 .
C47 C48 H48B 109.7 .
H48A C48 H48B 108.2 .
N12 C49 C50 124.4(6) .
N12 C49 H49 117.8 .
C50 C49 H49 117.8 .
C51 C50 C55 118.4(6) .
C51 C50 C49 118.0(6) .
C55 C50 C49 123.6(6) .
C52 C51 C50 122.2(6) .
C52 C51 H51 118.9 .
C50 C51 H51 118.9 .
C51 C52 C53 118.9(7) .
C51 C52 H52 120.5 .
C53 C52 H52 120.5 .
C54 C53 C52 121.2(7) .
C54 C53 H53 119.4 .
C52 C53 H53 119.4 .
C53 C54 C55 120.4(6) .
C53 C54 H54 119.8 .
C55 C54 H54 119.8 .
O1 C55 C54 118.7(6) .
O1 C55 C50 122.4(6) .
C54 C55 C50 118.8(6) .
N11 C56 C57 124.0(6) .
N11 C56 H56 118.0 .
C57 C56 H56 118.0 .
C58 C57 C62 118.4(6) .
C58 C57 C56 125.4(6) .
C62 C57 C56 116.1(6) .
O2 C58 C59 118.4(6) .
O2 C58 C57 123.0(6) .
C59 C58 C57 118.5(6) .
C60 C59 C58 121.3(7) .
C60 C59 H59 119.4 .
C58 C59 H59 119.4 .
C59 C60 C61 121.9(7) .
C59 C60 H60 119.1 .
C61 C60 H60 119.1 .
C62 C61 C60 118.6(7) .
C62 C61 H61 120.7 .
C60 C61 H61 120.7 .
C61 C62 C57 121.3(7) .
C61 C62 H62 119.4 .
C57 C62 H62 119.4 .
N13 C63 Fe2 177.4(6) .
N15 C64 Fe2 175.6(6) 1_455
N14 C65 Fe2 178.9(6) .
N20 C66 C67 120.3(7) .
N20 C66 C78 111.4(6) .
C67 C66 C78 128.1(7) .
C66 C67 C68 116.5(8) .
C66 C67 H67 121.7 .
C68 C67 H67 121.7 .
C69 C68 C67 121.8(7) .
C69 C68 H68 119.1 .
C67 C68 H68 119.1 .
C68 C69 C70 118.6(7) .
C68 C69 H69 120.7 .
C70 C69 H69 120.7 .
N20 C70 C69 119.8(7) .
N20 C70 C71 111.4(6) .
C69 C70 C71 128.8(7) .
N16 C71 N17 118.4(8) .
N16 C71 C70 128.9(7) .
N17 C71 C70 112.7(6) .
N16 C72 C77 130.0(8) .
N16 C72 C73 110.2(7) .
C77 C72 C73 119.7(9) .
C74 C73 N17 132.9(7) .
C74 C73 C72 121.9(7) .
N17 C73 C72 105.2(7) .
C73 C74 C75 117.4(8) .
C73 C74 H74 121.3 .
C75 C74 H74 121.3 .
C74 C75 C76 121.4(9) .
C74 C75 H75 119.3 .
C76 C75 H75 119.3 .
C77 C76 C75 122.5(9) .
C77 C76 H76 118.7 .
C75 C76 H76 118.7 .
C76 C77 C72 117.0(9) .
C76 C77 H77 121.5 .
C72 C77 H77 121.5 .
N18 C78 N19 115.6(6) .
N18 C78 C66 129.3(6) .
N19 C78 C66 114.9(6) .
N18 C79 C84 110.0(6) .
N18 C79 C80 129.9(7) .
C84 C79 C80 120.1(7) .
C81 C80 C79 118.4(7) .
C81 C80 H80 120.8 .
C79 C80 H80 120.8 .
C80 C81 C82 122.1(7) .
C80 C81 H81 119.0 .
C82 C81 H81 119.0 .
C83 C82 C81 121.1(7) .
C83 C82 H82 119.4 .
C81 C82 H82 119.4 .
C82 C83 C84 116.8(7) .
C82 C83 H83 121.6 .
C84 C83 H83 121.6 .
N19 C84 C79 107.3(6) .
N19 C84 C83 131.1(6) .
C79 C84 C83 121.6(6) .
N22 C85 C90 117.0(6) .
N22 C85 C86 106.0(6) .
C90 C85 C86 111.6(6) .
N22 C85 H85 107.3 .
C90 C85 H85 107.3 .
C86 C85 H85 107.3 .
N21 C86 C85 105.4(6) .
N21 C86 C87 117.7(6) .
C85 C86 C87 110.3(6) .
N21 C86 H86 107.7 .
C85 C86 H86 107.7 .
C87 C86 H86 107.7 .
C88 C87 C86 112.1(7) .
C88 C87 H87A 109.2 .
C86 C87 H87A 109.2 .
C88 C87 H87B 109.2 .
C86 C87 H87B 109.2 .
H87A C87 H87B 107.9 .
C87 C88 C89 110.3(6) .
C87 C88 H88A 109.6 .
C89 C88 H88A 109.6 .
C87 C88 H88B 109.6 .
C89 C88 H88B 109.6 .
H88A C88 H88B 108.1 .
C90 C89 C88 112.0(6) .
C90 C89 H89A 109.2 .
C88 C89 H89A 109.2 .
C90 C89 H89B 109.2 .
C88 C89 H89B 109.2 .
H89A C89 H89B 107.9 .
C85 C90 C89 110.1(6) .
C85 C90 H90A 109.6 .
C89 C90 H90A 109.6 .
C85 C90 H90B 109.6 .
C89 C90 H90B 109.6 .
H90A C90 H90B 108.2 .
C97 C91 C93 118.9(8) .
C97 C91 C92 123.6(7) .
C93 C91 C92 117.5(7) .
N21 C92 C91 126.4(7) .
N21 C92 H92 116.8 .
C91 C92 H92 116.8 .
C94 C93 C91 121.7(8) .
C94 C93 H93 119.1 .
C91 C93 H93 119.1 .
C95 C94 C93 118.6(8) .
C95 C94 H94 120.7 .
C93 C94 H94 120.7 .
C94 C95 C96 121.2(9) .
C94 C95 H95 119.4 .
C96 C95 H95 119.4 .
C95 C96 C97 120.1(8) .
C95 C96 H96 120.0 .
C97 C96 H96 120.0 .
O5 C97 C91 124.0(7) .
O5 C97 C96 116.7(7) .
C91 C97 C96 119.3(8) .
N22 C98 C99 125.0(7) .
N22 C98 H98 117.5 .
C99 C98 H98 117.5 .
C100 C99 C104 119.1(7) .
C100 C99 C98 123.2(7) .
C104 C99 C98 117.6(7) .
O6 C100 C101 117.9(7) .
O6 C100 C99 123.5(7) .
C101 C100 C99 118.6(7) .
C102 C101 C100 120.2(8) .
C102 C101 H101 119.9 .
C100 C101 H101 119.9 .
C101 C102 C103 122.7(8) .
C101 C102 H102 118.7 .
C103 C102 H102 118.6 .
C104 C103 C102 117.6(8) .
C104 C103 H103 121.2 .
C102 C103 H103 121.2 .
C103 C104 C99 121.8(8) .
C103 C104 H104 119.1 .
C99 C104 H104 119.1 .
O8 C105 H10A 109.5 .
O8 C105 H10B 109.5 .
H10A C105 H10B 109.5 .
O8 C105 H10C 109.5 .
H10A C105 H10C 109.5 .
H10B C105 H10C 109.5 .
O7 C106 H10D 109.5 .
O7 C106 H10E 109.5 .
H10D C106 H10E 109.5 .
O7 C106 H10F 109.5 .
H10D C106 H10F 109.5 .
H10E C106 H10F 109.5 .
N24 C107 C108 106.0(5) .
N24 C107 C112 114.6(6) .
C108 C107 C112 111.3(5) .
N24 C107 H107 108.3 .
C108 C107 H107 108.3 .
C112 C107 H107 108.3 .
N23 C108 C107 106.1(5) .
N23 C108 C109 114.8(6) .
C107 C108 C109 112.1(5) .
N23 C108 H108 107.9 .
C107 C108 H108 107.9 .
C109 C108 H108 107.9 .
C108 C109 C110 108.9(6) .
C108 C109 H10G 109.9 .
C110 C109 H10G 109.9 .
C108 C109 H10H 109.9 .
C110 C109 H10H 109.9 .
H10G C109 H10H 108.3 .
C111 C110 C109 111.5(6) .
C111 C110 H163 109.3 .
C109 C110 H163 109.3 .
C111 C110 H11B 109.3 .
C109 C110 H11B 109.3 .
H163 C110 H11B 108.0 .
C110 C111 C112 112.4(6) .
C110 C111 H11C 109.1 .
C112 C111 H11C 109.1 .
C110 C111 H11D 109.1 .
C112 C111 H11D 109.1 .
H11C C111 H11D 107.9 .
C107 C112 C111 107.4(6) .
C107 C112 H11E 110.2 .
C111 C112 H11E 110.2 .
C107 C112 H11F 110.2 .
C111 C112 H11F 110.2 .
H11E C112 H11F 108.5 .
N24 C113 C114 127.0(7) .
N24 C113 H113 116.5 .
C114 C113 H113 116.5 .
C119 C114 C115 119.8(6) .
C119 C114 C113 119.2(6) .
C115 C114 C113 121.0(6) .
O9 C115 C116 119.0(6) .
O9 C115 C114 124.3(6) .
C116 C115 C114 116.7(6) .
C117 C116 C115 121.2(7) .
C117 C116 H116 119.4 .
C115 C116 H116 119.4 .
C116 C117 C118 121.4(7) .
C116 C117 H117 119.3 .
C118 C117 H117 119.3 .
C119 C118 C117 118.5(7) .
C119 C118 H118 120.8 .
C117 C118 H118 120.8 .
C118 C119 C114 122.4(7) .
C118 C119 H119 118.8 .
C114 C119 H119 118.8 .
N23 C120 C121 126.6(7) .
N23 C120 H120 116.7 .
C121 C120 H120 116.7 .
C122 C121 C126 120.5(7) .
C122 C121 C120 117.5(7) .
C126 C121 C120 121.9(7) .
C123 C122 C121 121.3(8) .
C123 C122 H122 119.3 .
C121 C122 H122 119.3 .
C122 C123 C124 119.0(8) .
C122 C123 H123 120.5 .
C124 C123 H123 120.5 .
C125 C124 C123 121.2(8) .
C125 C124 H124 119.4 .
C123 C124 H124 119.4 .
C124 C125 C126 120.6(8) .
C124 C125 H125 119.7 .
C126 C125 H125 119.7 .
O10 C126 C125 117.9(7) .
O10 C126 C121 124.8(7) .
C125 C126 C121 117.3(7) .
O12 C127 H164 109.5 .
O12 C127 H12B 109.5 .
H164 C127 H12B 109.5 .
O12 C127 H12C 109.5 .
H164 C127 H12C 109.5 .
H12B C127 H12C 109.5 .
O11 C128 H12D 109.5 .
O11 C128 H12E 109.5 .
H12D C128 H12E 109.5 .
O11 C128 H12F 109.5 .
H12D C128 H12F 109.5 .
H12E C128 H12F 109.5 .
N25 C129 C132 177.3(9) .
O19 C130 H13X 109.5 .
O19 C130 H13Y 109.5 .
H13X C130 H13Y 109.5 .
O19 C130 H13C 109.5 .
H13X C130 H13C 109.5 .
H13Y C130 H13C 109.5 .
O20 C131 H13D 109.5 .
O20 C131 H13E 109.5 .
H13D C131 H13E 109.5 .
O20 C131 H13F 109.5 .
H13D C131 H13F 109.5 .
H13E C131 H13F 109.5 .
C129 C132 H13G 109.5 .
C129 C132 H13H 109.5 .
H13G C132 H13H 109.5 .
C129 C132 H13I 109.5 .
H13G C132 H13I 109.5 .
H13H C132 H13I 109.5 .
O14 C133 H13J 109.5 .
O14 C133 H13K 109.5 .
H13J C133 H13K 109.5 .
O14 C133 H13L 109.5 .
H13J C133 H13L 109.5 .
H13K C133 H13L 109.5 .
O17 C134 H13M 109.5 .
O17 C134 H13N 109.5 .
H13M C134 H13N 109.5 .
O17 C134 H13O 109.5 .
H13M C134 H13O 109.5 .
H13N C134 H13O 109.5 .
O15 C136 H13R 109.5 .
O15 C136 H13S 109.5 .
H13R C136 H13S 109.5 .
O15 C136 H13T 109.5 .
H13R C136 H13T 109.5 .
H13S C136 H13T 109.5 .

loop_
_geom_bond_atom_site_label_1
_geom_bond_atom_site_label_2
_geom_bond_distance
_geom_bond_site_symmetry_2
Fe1 C3 1.918(7) .
Fe1 N6 1.933(6) .
Fe1 N4 1.938(5) .
Fe1 C2 1.943(7) .
Fe1 C1 1.949(7) .
Fe1 N8 1.955(5) .
Fe2 N17 1.919(6) .
Fe2 C65 1.920(7) .
Fe2 N20 1.923(5) .
Fe2 C64 1.963(7) .
Fe2 N19 1.968(6) .
Fe2 C63 1.971(7) .
Mn1 O3 1.865(5) .
Mn1 O4 1.879(5) .
Mn1 N9 1.989(6) .
Mn1 N10 1.997(5) .
Mn1 N15 2.268(5) .
Mn1 N1 2.331(5) .
Mn2 O2 1.874(4) .
Mn2 O1 1.891(5) .
Mn2 N12 1.989(5) .
Mn2 N11 2.000(6) .
Mn2 N13 2.277(5) .
Mn2 N2 2.287(5) .
Mn3 O5 1.860(6) .
Mn3 O6 1.897(5) .
Mn3 N22 1.972(6) .
Mn3 N21 1.980(6) .
Mn3 O8 2.297(5) .
Mn3 O7 2.309(6) .
Mn3 H7A 2.1718 .
Mn4 O9 1.868(5) .
Mn4 O10 1.884(5) .
Mn4 N24 1.985(6) .
Mn4 N23 2.008(5) .
Mn4 O12 2.263(5) .
Mn4 O11 2.311(5) .
O1 C55 1.332(8) .
O2 C58 1.313(8) .
O3 C42 1.326(8) .
O4 C35 1.322(9) .
O5 C97 1.354(9) .
O6 C100 1.338(9) .
O7 C106 1.382(13) .
O7 H7A 0.8525 .
O8 C105 1.425(9) .
O8 H8A 0.8629 .
O9 C115 1.308(8) .
O10 C126 1.339(9) .
O11 C128 1.396(10) .
O11 H11A 0.8235 .
O12 C127 1.394(8) .
O12 H12A 0.8430 .
O14 C133 1.378(9) .
O14 H14 0.8200 .
O15 C136 1.332(12) .
O15 H15 0.8200 .
O16 C135 1.557(18) .
O17 C134 1.415(13) .
O19 C130 1.356(10) .
O19 H19 0.8770 .
O20 C131 1.394(10) .
O20 H20 0.8200 .
N1 C1 1.155(8) .
N2 C2 1.164(8) .
N3 C3 1.156(8) .
N4 C4 1.326(8) .
N4 C8 1.358(8) .
N5 C16 1.339(8) .
N5 C22 1.409(8) .
N6 C16 1.381(8) .
N6 C17 1.398(8) .
N7 C9 1.306(8) .
N7 C10 1.391(9) .
N8 C15 1.373(9) .
N8 C9 1.381(8) .
N9 C36 1.278(9) .
N9 C24 1.492(7) .
N10 C29 1.275(8) .
N10 C23 1.495(8) .
N11 C56 1.287(8) .
N11 C43 1.484(7) .
N12 C49 1.285(8) .
N12 C44 1.463(8) .
N13 C63 1.138(8) .
N14 C65 1.155(9) .
N15 C64 1.139(8) 1_655
N16 C71 1.305(9) .
N16 C72 1.381(11) .
N17 C71 1.349(9) .
N17 C73 1.394(9) .
N18 C78 1.328(9) .
N18 C79 1.387(9) .
N19 C78 1.354(8) .
N19 C84 1.360(8) .
N20 C70 1.301(8) .
N20 C66 1.352(9) .
N21 C92 1.306(9) .
N21 C86 1.477(9) .
N22 C98 1.300(9) .
N22 C85 1.482(8) .
N23 C120 1.279(8) .
N23 C108 1.491(8) .
N24 C113 1.283(8) .
N24 C107 1.485(8) .
N25 C129 1.120(9) .
C4 C5 1.372(9) .
C4 C16 1.446(9) .
C5 C6 1.381(10) .
C5 H5 0.9300 .
C6 C7 1.376(10) .
C6 H6 0.9300 .
C7 C8 1.381(9) .
C7 H7 0.9300 .
C8 C9 1.451(10) .
C10 C11 1.393(10) .
C10 C15 1.400(9) .
C11 C12 1.370(10) .
C11 H11 0.9300 .
C12 C13 1.394(10) .
C12 H12 0.9300 .
C13 C14 1.370(11) .
C13 H160 0.9300 .
C14 C15 1.409(10) .
C14 H14A 0.9300 .
C17 C18 1.373(9) .
C17 C22 1.437(9) .
C18 C19 1.365(10) .
C18 H18 0.9300 .
C19 C20 1.409(11) .
C19 H19A 0.9300 .
C20 C21 1.369(10) .
C20 H20A 0.9300 .
C21 C22 1.374(10) .
C21 H21 0.9300 .
C23 C24 1.515(9) .
C23 C28 1.517(9) .
C23 H23 0.9800 .
C24 C25 1.503(9) .
C24 H24 0.9800 .
C25 C26 1.521(10) .
C25 H25A 0.9700 .
C25 H25B 0.9700 .
C26 C27 1.495(11) .
C26 H26A 0.9700 .
C26 H26B 0.9700 .
C27 C28 1.538(10) .
C27 H27A 0.9700 .
C27 H27B 0.9700 .
C28 H28A 0.9700 .
C28 H28B 0.9700 .
C29 C30 1.432(10) .
C29 H29 0.9300 .
C30 C35 1.391(10) .
C30 C31 1.394(10) .
C31 C32 1.360(11) .
C31 H31 0.9300 .
C32 C33 1.399(13) .
C32 H32 0.9300 .
C33 C34 1.364(11) .
C33 H33 0.9300 .
C34 C35 1.421(10) .
C34 H34 0.9300 .
C36 C37 1.430(9) .
C36 H36 0.9300 .
C37 C38 1.382(10) .
C37 C42 1.418(10) .
C38 C39 1.384(10) .
C38 H38 0.9300 .
C39 C40 1.369(11) .
C39 H39 0.9300 .
C40 C41 1.378(11) .
C40 H40 0.9300 .
C41 C42 1.392(9) .
C41 H41 0.9300 .
C43 C48 1.504(9) .
C43 C44 1.552(9) .
C43 H43 0.9800 .
C44 C45 1.518(9) .
C44 H44 0.9800 .
C45 C46 1.520(9) .
C45 H45A 0.9700 .
C45 H45B 0.9700 .
C46 C47 1.526(10) .
C46 H46A 0.9700 .
C46 H46B 0.9700 .
C47 C48 1.525(9) .
C47 H47A 0.9700 .
C47 H47B 0.9700 .
C48 H48A 0.9700 .
C48 H48B 0.9700 .
C49 C50 1.429(9) .
C49 H49 0.9300 .
C50 C51 1.408(9) .
C50 C55 1.425(9) .
C51 C52 1.362(9) .
C51 H51 0.9300 .
C52 C53 1.398(10) .
C52 H52 0.9300 .
C53 C54 1.377(10) .
C53 H53 0.9300 .
C54 C55 1.403(9) .
C54 H54 0.9300 .
C56 C57 1.432(9) .
C56 H56 0.9300 .
C57 C58 1.415(10) .
C57 C62 1.423(9) .
C58 C59 1.402(8) .
C59 C60 1.355(10) .
C59 H59 0.9300 .
C60 C61 1.384(10) .
C60 H60 0.9300 .
C61 C62 1.383(9) .
C61 H61 0.9300 .
C62 H62 0.9300 .
C64 N15 1.139(8) 1_455
C66 C67 1.397(10) .
C66 C78 1.466(10) .
C67 C68 1.399(11) .
C67 H67 0.9300 .
C68 C69 1.354(12) .
C68 H68 0.9300 .
C69 C70 1.410(10) .
C69 H69 0.9300 .
C70 C71 1.486(11) .
C72 C77 1.408(11) .
C72 C73 1.437(11) .
C73 C74 1.362(11) .
C74 C75 1.387(11) .
C74 H74 0.9300 .
C75 C76 1.394(13) .
C75 H75 0.9300 .
C76 C77 1.371(14) .
C76 H76 0.9300 .
C77 H77 0.9300 .
C79 C84 1.390(9) .
C79 C80 1.402(10) .
C80 C81 1.359(10) .
C80 H80 0.9300 .
C81 C82 1.397(11) .
C81 H81 0.9300 .
C82 C83 1.385(10) .
C82 H82 0.9300 .
C83 C84 1.415(9) .
C83 H83 0.9300 .
C85 C90 1.511(10) .
C85 C86 1.517(10) .
C85 H85 0.9800 .
C86 C87 1.520(9) .
C86 H86 0.9800 .
C87 C88 1.509(11) .
C87 H87A 0.9700 .
C87 H87B 0.9700 .
C88 C89 1.527(11) .
C88 H88A 0.9700 .
C88 H88B 0.9700 .
C89 C90 1.514(10) .
C89 H89A 0.9700 .
C89 H89B 0.9700 .
C90 H90A 0.9700 .
C90 H90B 0.9700 .
C91 C97 1.387(10) .
C91 C93 1.398(10) .
C91 C92 1.419(10) .
C92 H92 0.9300 .
C93 C94 1.390(11) .
C93 H93 0.9300 .
C94 C95 1.365(11) .
C94 H94 0.9300 .
C95 C96 1.388(12) .
C95 H95 0.9300 .
C96 C97 1.406(11) .
C96 H96 0.9300 .
C98 C99 1.441(10) .
C98 H98 0.9300 .
C99 C100 1.408(11) .
C99 C104 1.409(10) .
C100 C101 1.394(10) .
C101 C102 1.365(11) .
C101 H101 0.9300 .
C102 C103 1.387(11) .
C102 H102 0.9300 .
C103 C104 1.369(10) .
C103 H103 0.9300 .
C104 H104 0.9300 .
C105 H10A 0.9600 .
C105 H10B 0.9600 .
C105 H10C 0.9600 .
C106 H10D 0.9600 .
C106 H10E 0.9600 .
C106 H10F 0.9600 .
C107 C108 1.516(9) .
C107 C112 1.525(10) .
C107 H107 0.9800 .
C108 C109 1.522(9) .
C108 H108 0.9800 .
C109 C110 1.563(10) .
C109 H10G 0.9700 .
C109 H10H 0.9700 .
C110 C111 1.497(10) .
C110 H163 0.9700 .
C110 H11B 0.9700 .
C111 C112 1.541(9) .
C111 H11C 0.9700 .
C111 H11D 0.9700 .
C112 H11E 0.9700 .
C112 H11F 0.9700 .
C113 C114 1.438(9) .
C113 H113 0.9300 .
C114 C119 1.384(10) .
C114 C115 1.434(9) .
C115 C116 1.402(10) .
C116 C117 1.356(10) .
C116 H116 0.9300 .
C117 C118 1.407(10) .
C117 H117 0.9300 .
C118 C119 1.337(10) .
C118 H118 0.9300 .
C119 H119 0.9300 .
C120 C121 1.428(10) .
C120 H120 0.9300 .
C121 C122 1.394(10) .
C121 C126 1.408(10) .
C122 C123 1.360(11) .
C122 H122 0.9300 .
C123 C124 1.387(11) .
C123 H123 0.9300 .
C124 C125 1.381(11) .
C124 H124 0.9300 .
C125 C126 1.407(11) .
C125 H125 0.9300 .
C127 H164 0.9600 .
C127 H12B 0.9600 .
C127 H12C 0.9600 .
C128 H12D 0.9600 .
C128 H12E 0.9600 .
C128 H12F 0.9600 .
C129 C132 1.465(11) .
C130 H13X 0.9600 .
C130 H13Y 0.9600 .
C130 H13C 0.9600 .
C131 H13D 0.9600 .
C131 H13E 0.9600 .
C131 H13F 0.9600 .
C132 H13G 0.9600 .
C132 H13H 0.9600 .
C132 H13I 0.9600 .
C133 H13J 0.9600 .
C133 H13K 0.9600 .
C133 H13L 0.9600 .
C134 H13M 0.9600 .
C134 H13N 0.9600 .
C134 H13O 0.9600 .
C136 H13R 0.9600 .
C136 H13S 0.9600 .
C136 H13T 0.9600 .
